data_1560596
loop_
_publ_author_name
'Gurzhiy, Vladislav V.'
'Tyumentseva, Olga S.'
'Krivovichev, Sergey V.'
'Tananaev, Ivan G.'

_publ_section_title
;
 Selective Se-for-S substitution in Cs-bearing uranyl compounds
;
_journal_name_full 'Journal of Solid State Chemistry'
_journal_page_first 126
_journal_page_last 133
_journal_paper_doi 10.1016/j.jssc.2017.02.005
_journal_volume 248
_journal_year 2017
_chemical_formula_moiety '0.5(Cs4 O32 S4.28 Se1.72 U4)'
_chemical_formula_sum 'Cs2 O16 S2.14 Se0.86 U2'
_chemical_formula_weight 1134.39
_space_group_crystal_system tetragonal
_space_group_IT_number 113
_space_group_name_Hall 'P -4 2ab'
_space_group_name_H-M_alt 'P -4 21 m'
_atom_sites_solution_hydrogens .
_cell_angle_alpha 90
_cell_angle_beta 90
_cell_angle_gamma 90
_cell_formula_units_Z 2
_cell_length_a 9.6835(10)
_cell_length_b 9.6835(10)
_cell_length_c 8.1328(12)
_cell_measurement_reflns_used 4504
_cell_measurement_temperature 150(2)
_cell_measurement_theta_max 35.35
_cell_measurement_theta_min 2.50
_cell_volume 762.61(16)
_computing_molecular_graphics 'Olex2 (Dolomanov et al., 2009)'
_computing_publication_material 'Olex2 (Dolomanov et al., 2009)'
_computing_structure_refinement 'ShelXL (Sheldrick, 2015)'
_diffrn_ambient_temperature 150(2)
_diffrn_measured_fraction_theta_full 0.998
_diffrn_measured_fraction_theta_max 0.998
_diffrn_measurement_device_type 'Bruker APEX-II CCD'
_diffrn_measurement_method '\f and \w scans'
_diffrn_radiation_monochromator graphite
_diffrn_radiation_type MoK\a
_diffrn_radiation_wavelength 0.71073
_diffrn_reflns_av_R_equivalents 0.0510
_diffrn_reflns_av_unetI/netI 0.0295
_diffrn_reflns_Laue_measured_fraction_full 0.998
_diffrn_reflns_Laue_measured_fraction_max 0.998
_diffrn_reflns_limit_h_max 12
_diffrn_reflns_limit_h_min -12
_diffrn_reflns_limit_k_max 12
_diffrn_reflns_limit_k_min -12
_diffrn_reflns_limit_l_max 10
_diffrn_reflns_limit_l_min -10
_diffrn_reflns_number 6987
_diffrn_reflns_point_group_measured_fraction_full 0.996
_diffrn_reflns_point_group_measured_fraction_max 0.997
_diffrn_reflns_theta_full 25.242
_diffrn_reflns_theta_max 27.448
_diffrn_reflns_theta_min 2.975
_diffrn_standards_number 0
_exptl_absorpt_coefficient_mu 28.338
_exptl_absorpt_correction_T_max 0.7534
_exptl_absorpt_correction_T_min 0.1036
_exptl_absorpt_correction_type multi-scan
_exptl_absorpt_process_details 'SADABS; Bruker, 2007'
_exptl_crystal_colour yellow-green
_exptl_crystal_density_diffrn 4.940
_exptl_crystal_density_meas .
_exptl_crystal_description lamina
_exptl_crystal_F_000 971
_exptl_crystal_size_max 0.14
_exptl_crystal_size_mid 0.09
_exptl_crystal_size_min 0.01
_refine_diff_density_max 0.625
_refine_diff_density_min -0.698
_refine_diff_density_rms 0.144
_refine_ls_abs_structure_details
;
 Flack x determined using 355 quotients [(I+)-(I-)]/[(I+)+(I-)]
 (Parsons and Flack (2004), Acta Cryst. A60, s61).
;
_refine_ls_abs_structure_Flack 0.013(6)
_refine_ls_extinction_coef .
_refine_ls_extinction_method none
_refine_ls_goodness_of_fit_ref 1.080
_refine_ls_hydrogen_treatment undef
_refine_ls_matrix_type full
_refine_ls_number_parameters 65
_refine_ls_number_reflns 946
_refine_ls_number_restraints 0
_refine_ls_restrained_S_all 1.080
_refine_ls_R_factor_all 0.0191
_refine_ls_R_factor_gt 0.0174
_refine_ls_shift/su_max 0.000
_refine_ls_shift/su_mean 0.000
_refine_ls_structure_factor_coef Fsqd
_refine_ls_weighting_details 'w=1/[\s^2^(Fo^2^)+(0.0122P)^2^] where P=(Fo^2^+2Fc^2^)/3'
_refine_ls_weighting_scheme calc
_refine_ls_wR_factor_gt 0.0331
_refine_ls_wR_factor_ref 0.0334
_reflns_Friedel_coverage 0.692
_reflns_Friedel_fraction_full 0.993
_reflns_Friedel_fraction_max 0.995
_reflns_number_gt 899
_reflns_number_total 946
_reflns_threshold_expression 'I > 2\s(I)'
_cod_data_source_file JSSC-2018-248-126.cif
_cod_data_source_block Compound_4_5csno3_2_tpnew
_cod_original_cell_volume 762.61(19)
_cod_database_code 1560596
_shelx_space_group_comment
;
The symmetry employed for this shelxl refinement is uniquely defined
by the following loop, which should always be used as a source of
symmetry information in preference to the above space-group names.
They are only intended as comments.
;
_olex2_refinement_description
;
1. Shared sites
{Se1, S1}
{Se2, S2}
2. Uiso/Uaniso restraints and constraints
Uanis(Se1) = Uanis(S1)
Uanis(Se2) = Uanis(S2)
3. Others
 Sof(S1)=0.5*(1-FVAR(2))
 Sof(Se1)=0.5*FVAR(2)
 Sof(S2)=0.25*(1-FVAR(3))
 Sof(Se2)=0.25*FVAR(3)
;

loop_
_space_group_symop_operation_xyz
'x, y, z'
'y, -x, -z'
'-x, -y, z'
'-y, x, -z'
'x+1/2, -y+1/2, -z'
'-y+1/2, -x+1/2, z'
'-x+1/2, y+1/2, -z'
'y+1/2, x+1/2, z'

loop_
_atom_site_label
_atom_site_type_symbol
_atom_site_fract_x
_atom_site_fract_y
_atom_site_fract_z
_atom_site_U_iso_or_equiv
_atom_site_adp_type
_atom_site_occupancy
_atom_site_site_symmetry_order
_atom_site_calc_flag
_atom_site_refinement_flags_posn
_atom_site_refinement_flags_adp
_atom_site_refinement_flags_occupancy
_atom_site_disorder_assembly
_atom_site_disorder_group
U1 U 0.80513(3) 0.30513(3) 0.35935(5) 0.00997(10) Uani 1 2 d S T P . .
Se1 Se 0.83025(12) 0.66975(12) 0.2485(2) 0.0119(6) Uani 0.384(8) 2 d S T P . .
Se2 Se 0.5000 0.5000 0.5000 0.0093(11) Uani 0.094(11) 4 d S T P . .
S1 S 0.83025(12) 0.66975(12) 0.2485(2) 0.0119(6) Uani 0.616(8) 2 d S T P . .
S2 S 0.5000 0.5000 0.5000 0.0093(11) Uani 0.906(11) 4 d S T P . .
O1 O 0.7216(6) 0.2216(6) 0.1948(10) 0.017(2) Uani 1 2 d S T P . .
O2 O 0.8893(6) 0.3893(6) 0.5232(10) 0.0175(18) Uani 1 2 d S T P . .
O3 O 0.8039(7) 0.5160(6) 0.2036(7) 0.0238(14) Uani 1 1 d . . . . .
O4 O 0.5831(6) 0.4096(7) 0.3922(8) 0.0258(15) Uani 1 1 d . . . . .
O5 O 0.7367(6) 0.7633(6) 0.1597(12) 0.033(2) Uani 1 2 d S T P . .
O6 O 0.8178(6) 0.6822(6) 0.4384(10) 0.0197(18) Uani 1 2 d S T P . .
Cs1 Cs 0.5000 0.0000 0.13843(15) 0.0165(2) Uani 1 4 d S T P . .
Cs2 Cs 0.5000 0.5000 0.0000 0.0239(3) Uani 1 4 d S T P . .

loop_
_atom_site_aniso_label
_atom_site_aniso_U_11
_atom_site_aniso_U_22
_atom_site_aniso_U_33
_atom_site_aniso_U_23
_atom_site_aniso_U_13
_atom_site_aniso_U_12
U1 0.00957(12) 0.00957(12) 0.01077(19) -0.00060(14) -0.00060(14) -0.00049(18)
Se1 0.0119(7) 0.0119(7) 0.0120(10) -0.0011(5) 0.0011(5) 0.0016(7)
Se2 0.0060(12) 0.0060(12) 0.016(2) 0.000 0.000 0.000
S1 0.0119(7) 0.0119(7) 0.0120(10) -0.0011(5) 0.0011(5) 0.0016(7)
S2 0.0060(12) 0.0060(12) 0.016(2) 0.000 0.000 0.000
O1 0.017(3) 0.017(3) 0.018(5) 0.000(2) 0.000(2) -0.004(3)
O2 0.019(3) 0.019(3) 0.014(4) 0.000(3) 0.000(3) -0.002(4)
O3 0.034(3) 0.016(3) 0.021(3) 0.003(2) -0.003(3) -0.008(3)
O4 0.023(3) 0.028(3) 0.027(4) -0.001(3) 0.002(3) 0.018(3)
O5 0.043(4) 0.043(4) 0.014(5) 0.002(3) -0.002(3) 0.014(4)
O6 0.022(3) 0.022(3) 0.016(4) 0.000(3) 0.000(3) 0.004(5)
Cs1 0.0175(3) 0.0175(3) 0.0145(5) 0.000 0.000 -0.0044(4)
Cs2 0.0274(4) 0.0274(4) 0.0171(6) 0.000 0.000 0.000

loop_
_atom_type_symbol
_atom_type_description
_atom_type_scat_dispersion_real
_atom_type_scat_dispersion_imag
_atom_type_scat_source
Cs Cs -0.3680 2.1192 'International Tables Vol C Tables 4.2.6.8 and 6.1.1.4'
O O 0.0106 0.0060 'International Tables Vol C Tables 4.2.6.8 and 6.1.1.4'
S S 0.1246 0.1234 'International Tables Vol C Tables 4.2.6.8 and 6.1.1.4'
Se Se -0.0929 2.2259 'International Tables Vol C Tables 4.2.6.8 and 6.1.1.4'
U U -9.6767 9.6646 'International Tables Vol C Tables 4.2.6.8 and 6.1.1.4'

loop_
_geom_angle_atom_site_label_1
_geom_angle_atom_site_label_2
_geom_angle_atom_site_label_3
_geom_angle
_geom_angle_site_symmetry_1
_geom_angle_site_symmetry_3
O1 U1 O2 179.7(4) . .
O1 U1 O3 89.3(3) . 8_545
O1 U1 O3 89.3(3) . .
O1 U1 O4 82.30(18) . .
O1 U1 O4 82.30(18) . 8_545
O1 U1 O6 93.8(3) . 2_566
O1 U1 Cs1 73.9(3) . 2_665
O1 U1 Cs1 172.6(3) . 2_666
O1 U1 Cs1 26.2(3) . .
O1 U1 Cs2 53.55(9) . .
O1 U1 Cs2 53.55(9) . 5
O2 U1 O3 90.5(3) . .
O2 U1 O3 90.5(3) . 8_545
O2 U1 O4 97.81(18) . .
O2 U1 O4 97.81(18) . 8_545
O2 U1 O6 86.5(3) . 2_566
O2 U1 Cs1 154.1(3) . .
O2 U1 Cs1 105.7(3) . 2_665
O2 U1 Cs1 7.7(3) . 2_666
O2 U1 Cs2 126.33(10) . 5
O2 U1 Cs2 126.33(10) . .
O3 U1 O3 74.4(3) 8_545 .
O3 U1 Cs1 109.90(15) 8_545 .
O3 U1 Cs1 96.58(14) . 2_666
O3 U1 Cs1 109.90(15) . .
O3 U1 Cs1 39.75(15) 8_545 2_665
O3 U1 Cs1 39.75(15) . 2_665
O3 U1 Cs1 96.58(14) 8_545 2_666
O3 U1 Cs2 102.39(15) . 5
O3 U1 Cs2 46.20(16) 8_545 5
O3 U1 Cs2 102.39(15) 8_545 .
O3 U1 Cs2 46.20(16) . .
O4 U1 O3 72.2(2) 8_545 8_545
O4 U1 O3 145.6(2) . 8_545
O4 U1 O3 145.6(2) 8_545 .
O4 U1 O3 72.2(2) . .
O4 U1 O4 138.4(3) . 8_545
O4 U1 Cs1 74.62(16) . .
O4 U1 Cs1 95.20(16) 8_545 2_666
O4 U1 Cs1 74.62(16) 8_545 .
O4 U1 Cs1 106.18(16) 8_545 2_665
O4 U1 Cs1 95.20(16) . 2_666
O4 U1 Cs1 106.18(16) . 2_665
O4 U1 Cs2 46.73(16) 8_545 5
O4 U1 Cs2 135.82(16) 8_545 .
O4 U1 Cs2 135.82(16) . 5
O4 U1 Cs2 46.73(16) . .
O6 U1 O3 142.72(17) 2_566 .
O6 U1 O3 142.72(16) 2_566 8_545
O6 U1 O4 71.40(17) 2_566 .
O6 U1 O4 71.40(17) 2_566 8_545
O6 U1 Cs1 78.8(2) 2_566 2_666
O6 U1 Cs1 167.7(2) 2_566 2_665
O6 U1 Cs1 67.6(2) 2_566 .
O6 U1 Cs2 109.21(12) 2_566 .
O6 U1 Cs2 109.21(12) 2_566 5
Cs1 U1 Cs1 100.126(13) . 2_665
Cs1 U1 Cs1 146.427(12) . 2_666
Cs1 U1 Cs1 113.448(12) 2_665 2_666
Cs1 U1 Cs2 66.116(10) . .
Cs1 U1 Cs2 66.116(10) . 5
Cs2 U1 Cs1 63.668(10) . 2_665
Cs2 U1 Cs1 128.793(7) . 2_666
Cs2 U1 Cs1 63.668(10) 5 2_665
Cs2 U1 Cs1 128.793(7) 5 2_666
Cs2 U1 Cs2 97.197(13) 5 .
O3 Se1 O3 105.0(5) . 6_665
O3 Se1 O6 107.2(3) . .
O3 Se1 O6 107.2(3) 6_665 .
O3 Se1 Cs1 58.5(2) . 2_665
O3 Se1 Cs1 58.5(2) 6_665 2_665
O3 Se1 Cs2 51.4(3) . .
O3 Se1 Cs2 133.9(2) . 5_565
O3 Se1 Cs2 51.4(3) 6_665 5_565
O3 Se1 Cs2 133.9(2) 6_665 .
O5 Se1 O3 111.9(3) . 6_665
O5 Se1 O3 111.9(3) . .
O5 Se1 O6 113.1(5) . .
O5 Se1 Cs1 97.0(4) . 2_665
O5 Se1 Cs2 61.79(13) . .
O5 Se1 Cs2 61.79(13) . 5_565
O6 Se1 Cs1 149.8(3) . 2_665
O6 Se1 Cs2 117.25(12) . .
O6 Se1 Cs2 117.25(12) . 5_565
Cs1 Se1 Cs2 76.36(3) 2_665 .
Cs1 Se1 Cs2 76.36(3) 2_665 5_565
Cs2 Se1 Cs2 112.20(4) . 5_565
O4 Se2 O4 110.6(3) . 4_656
O4 Se2 O4 110.6(3) . 2_566
O4 Se2 O4 110.6(3) 3_665 2_566
O4 Se2 O4 107.2(5) . 3_665
O4 Se2 O4 110.6(3) 4_656 3_665
O4 Se2 O4 107.2(5) 4_656 2_566
O4 Se2 Cs2 53.6(3) 4_656 1_556
O4 Se2 Cs2 126.4(3) 4_656 .
O4 Se2 Cs2 126.4(3) 2_566 .
O4 Se2 Cs2 126.4(3) 3_665 1_556
O4 Se2 Cs2 126.4(3) . 1_556
O4 Se2 Cs2 53.6(3) 2_566 1_556
O4 Se2 Cs2 53.6(3) . .
O4 Se2 Cs2 53.6(3) 3_665 .
Cs2 Se2 Cs2 180.0 1_556 .
U1 O1 Cs1 139.1(4) . .
U1 O1 Cs2 104.52(15) . 5
U1 O1 Cs2 104.52(15) . .
Cs1 O1 Cs2 92.24(14) . .
Cs1 O1 Cs2 92.24(14) . 5
Cs2 O1 Cs2 129.0(2) 5 .
U1 O2 Cs1 168.0(4) . 2_666
U1 O3 Cs1 113.1(2) . 2_665
U1 O3 Cs2 102.9(2) . .
Se1 O3 U1 133.6(3) . .
Se1 O3 Cs1 98.4(3) . 2_665
Se1 O3 Cs2 107.6(3) . .
Cs1 O3 Cs2 94.83(15) 2_665 .
U1 O4 Cs2 102.5(2) . .
Se2 O4 U1 143.8(4) . .
Se2 O4 Cs2 105.9(3) . .
Se1 O5 Cs1 153.6(6) . 1_565
Se1 O5 Cs2 97.52(19) . 5_565
Se1 O5 Cs2 97.52(19) . .
Cs1 O5 Cs2 91.75(15) 1_565 5_565
Cs1 O5 Cs2 91.75(15) 1_565 .
Cs2 O5 Cs2 138.1(3) . 5_565
Se1 O6 U1 140.6(5) . 4_656
Se1 Cs1 S1 0.00(5) 4_645 4_645
O1 Cs1 Se1 62.14(15) 3_655 4_645
O1 Cs1 Se1 135.05(16) . 4_645
O1 Cs1 S1 135.05(16) . 4_645
O1 Cs1 S1 62.14(15) 3_655 4_645
O1 Cs1 O1 162.8(3) . 3_655
O1 Cs1 O2 82.48(14) 3_655 2_566
O1 Cs1 O2 82.48(14) . 4_646
O1 Cs1 O2 82.48(14) 3_655 4_646
O1 Cs1 O2 82.48(14) . 2_566
O1 Cs1 O3 123.32(17) . 5_455
O1 Cs1 O3 72.37(18) . 7_645
O1 Cs1 O3 123.32(17) 3_655 2_565
O1 Cs1 O3 72.37(18) 3_655 5_455
O1 Cs1 O3 72.37(18) . 2_565
O1 Cs1 O3 123.32(17) . 4_645
O1 Cs1 O3 72.37(18) 3_655 4_645
O1 Cs1 O3 123.32(17) 3_655 7_645
O1 Cs1 O5 89.54(3) . 1_545
O1 Cs1 O5 89.54(3) 3_655 3_665
O1 Cs1 O5 89.54(3) . 3_665
O1 Cs1 O5 89.54(3) 3_655 1_545
O2 Cs1 Se1 134.79(8) 2_566 4_645
O2 Cs1 Se1 134.79(9) 4_646 4_645
O2 Cs1 S1 134.79(8) 2_566 4_645
O2 Cs1 S1 134.79(9) 4_646 4_645
O2 Cs1 O2 57.7(3) 4_646 2_566
O2 Cs1 O3 154.04(10) 2_566 4_645
O2 Cs1 O3 123.10(17) 2_566 2_565
O2 Cs1 O3 123.10(17) 4_646 4_645
O2 Cs1 O3 123.10(17) 2_566 5_455
O2 Cs1 O3 154.04(10) 4_646 5_455
O2 Cs1 O3 123.10(17) 4_646 7_645
O2 Cs1 O3 154.04(10) 4_646 2_565
O2 Cs1 O3 154.04(10) 2_566 7_645
O2 Cs1 O5 58.1(2) 4_646 1_545
O2 Cs1 O5 115.8(2) 2_566 1_545
O2 Cs1 O5 58.1(2) 2_566 3_665
O2 Cs1 O5 115.8(2) 4_646 3_665
O3 Cs1 Se1 65.95(11) 7_645 4_645
O3 Cs1 Se1 65.95(11) 2_565 4_645
O3 Cs1 Se1 23.14(10) 5_455 4_645
O3 Cs1 Se1 23.14(10) 4_645 4_645
O3 Cs1 S1 23.14(10) 4_645 4_645
O3 Cs1 S1 23.14(10) 5_455 4_645
O3 Cs1 S1 65.95(11) 2_565 4_645
O3 Cs1 S1 65.95(11) 7_645 4_645
O3 Cs1 O3 51.0(2) 4_645 7_645
O3 Cs1 O3 68.8(2) 4_645 2_565
O3 Cs1 O3 42.9(2) 5_455 4_645
O3 Cs1 O3 42.9(2) 7_645 2_565
O3 Cs1 O3 51.0(2) 5_455 2_565
O3 Cs1 O3 68.8(2) 5_455 7_645
O5 Cs1 Se1 92.46(14) 3_665 4_645
O5 Cs1 Se1 92.46(14) 1_545 4_645
O5 Cs1 S1 92.46(14) 3_665 4_645
O5 Cs1 S1 92.46(14) 1_545 4_645
O5 Cs1 O3 114.16(19) 1_545 5_455
O5 Cs1 O3 71.26(19) 3_665 5_455
O5 Cs1 O3 71.26(19) 1_545 7_645
O5 Cs1 O3 71.26(19) 1_545 4_645
O5 Cs1 O3 114.16(19) 1_545 2_565
O5 Cs1 O3 114.16(19) 3_665 7_645
O5 Cs1 O3 114.16(19) 3_665 4_645
O5 Cs1 O3 71.26(19) 3_665 2_565
O5 Cs1 O5 173.9(4) 3_665 1_545
O3 Cs2 O3 121.3(2) 2_565 4_655
O3 Cs2 O3 103.88(9) 2_565 .
O3 Cs2 O3 103.88(9) 2_565 3_665
O3 Cs2 O3 121.3(2) 3_665 .
O3 Cs2 O3 103.88(9) 4_655 3_665
O3 Cs2 O3 103.88(9) 4_655 .
O3 Cs2 O4 49.23(15) 2_565 2_565
O3 Cs2 O4 74.64(14) 2_565 4_655
O3 Cs2 O4 102.95(15) 2_565 .
O3 Cs2 O4 74.64(14) 4_655 2_565
O3 Cs2 O4 133.93(15) 3_665 4_655
O3 Cs2 O4 102.95(15) 3_665 2_565
O3 Cs2 O4 74.64(14) 3_665 .
O3 Cs2 O4 133.93(15) . 2_565
O3 Cs2 O4 49.23(15) 4_655 4_655
O3 Cs2 O4 133.93(15) 2_565 3_665
O3 Cs2 O4 102.95(15) . 4_655
O3 Cs2 O4 102.95(15) 4_655 3_665
O3 Cs2 O4 133.93(15) 4_655 .
O3 Cs2 O4 49.23(15) 3_665 3_665
O3 Cs2 O4 74.64(14) . 3_665
O3 Cs2 O4 49.23(15) . .
O3 Cs2 O5 66.23(17) 2_565 3_665
O3 Cs2 O5 41.42(17) 2_565 2_565
O3 Cs2 O5 66.23(17) 4_655 .
O3 Cs2 O5 138.61(17) 4_655 3_665
O3 Cs2 O5 66.23(17) . 2_565
O3 Cs2 O5 41.42(17) 3_665 3_665
O3 Cs2 O5 41.42(17) . .
O3 Cs2 O5 113.75(17) . 3_665
O3 Cs2 O5 113.75(17) 4_655 2_565
O3 Cs2 O5 113.75(17) 2_565 4_655
O3 Cs2 O5 138.61(17) 2_565 .
O3 Cs2 O5 41.42(17) 4_655 4_655
O3 Cs2 O5 113.75(17) 3_665 .
O3 Cs2 O5 66.23(17) 3_665 4_655
O3 Cs2 O5 138.61(17) . 4_655
O3 Cs2 O5 138.61(17) 3_665 2_565
O4 Cs2 O4 151.39(13) 3_665 4_655
O4 Cs2 O4 40.91(19) 2_565 4_655
O4 Cs2 O4 151.39(13) 4_655 .
O4 Cs2 O4 151.39(13) 2_565 3_665
O4 Cs2 O4 151.39(13) 2_565 .
O4 Cs2 O4 40.91(19) 3_665 .
O4 Cs2 O5 90.38(17) 3_665 4_655
O4 Cs2 O5 68.72(18) 2_565 4_655
O4 Cs2 O5 90.38(17) . 2_565
O4 Cs2 O5 131.09(17) 4_655 3_665
O4 Cs2 O5 68.72(18) 4_655 2_565
O4 Cs2 O5 72.49(18) 4_655 4_655
O4 Cs2 O5 72.49(18) 3_665 3_665
O4 Cs2 O5 68.72(18) 3_665 .
O4 Cs2 O5 131.09(18) . 4_655
O4 Cs2 O5 72.49(18) . .
O4 Cs2 O5 131.09(18) 2_565 .
O4 Cs2 O5 90.38(17) 2_565 3_665
O4 Cs2 O5 90.38(17) 4_655 .
O4 Cs2 O5 72.49(18) 2_565 2_565
O4 Cs2 O5 131.09(18) 3_665 2_565
O4 Cs2 O5 68.72(18) . 3_665
O5 Cs2 O5 97.21(10) 3_665 4_655
O5 Cs2 O5 97.21(10) 4_655 .
O5 Cs2 O5 138.5(3) 3_665 .
O5 Cs2 O5 97.21(10) 3_665 2_565
O5 Cs2 O5 97.21(10) 2_565 .
O5 Cs2 O5 138.5(3) 4_655 2_565

loop_
_geom_bond_atom_site_label_1
_geom_bond_atom_site_label_2
_geom_bond_distance
_geom_bond_site_symmetry_2
U1 O1 1.761(8) .
U1 O2 1.762(8) .
U1 O3 2.403(6) 8_545
U1 O3 2.403(6) .
U1 O4 2.391(6) 8_545
U1 O4 2.391(6) .
U1 O6 2.354(8) 2_566
U1 Cs1 4.5485(8) .
U1 Cs1 4.8488(12) 2_665
U1 Cs1 4.8790(12) 2_666
U1 Cs2 4.5643(5) .
U1 Cs2 4.5643(5) 5
Se1 O3 1.554(6) 6_665
Se1 O3 1.554(6) .
Se1 O5 1.470(9) .
Se1 O6 1.554(8) .
Se1 Cs1 3.912(2) 2_665
Se1 Cs2 4.1247(11) 5_565
Se1 Cs2 4.1247(11) .
Se2 O4 1.478(6) .
Se2 O4 1.478(6) 2_566
Se2 O4 1.478(6) 3_665
Se2 O4 1.478(6) 4_656
Se2 Cs2 4.0664(6) 1_556
Se2 Cs2 4.0664(6) .
O1 Cs1 3.069(8) .
O1 Cs2 3.792(4) 5
O1 Cs2 3.792(4) .
O2 Cs1 3.141(8) 2_666
O3 Cs1 3.371(6) 2_665
O3 Cs2 3.380(7) .
O4 Cs2 3.404(7) .
O5 Cs1 3.247(9) 1_565
O5 Cs2 3.666(4) 5_565
O5 Cs2 3.666(4) .
O6 U1 2.354(8) 4_656
Cs1 Se1 3.912(2) 4_645
Cs1 S1 3.912(2) 4_645
Cs1 O1 3.069(8) 3_655
Cs1 O2 3.141(8) 4_646
Cs1 O2 3.141(8) 2_566
Cs1 O3 3.371(6) 2_565
Cs1 O3 3.371(6) 7_645
Cs1 O3 3.371(6) 4_645
Cs1 O3 3.371(6) 5_455
Cs1 O5 3.247(9) 3_665
Cs1 O5 3.247(9) 1_545
Cs2 O3 3.380(7) 2_565
Cs2 O3 3.380(7) 3_665
Cs2 O3 3.380(7) 4_655
Cs2 O4 3.404(7) 3_665
Cs2 O4 3.404(7) 4_655
Cs2 O4 3.404(7) 2_565
Cs2 O5 3.666(4) 3_665
Cs2 O5 3.666(4) 2_565
Cs2 O5 3.666(4) 4_655

loop_
_geom_torsion_atom_site_label_1
_geom_torsion_atom_site_label_2
_geom_torsion_atom_site_label_3
_geom_torsion_atom_site_label_4
_geom_torsion
_geom_torsion_site_symmetry_1
_geom_torsion_site_symmetry_2
_geom_torsion_site_symmetry_3
_geom_torsion_site_symmetry_4
O3 U1 O1 Cs1 142.81(17) 8_545 . . .
O3 U1 O1 Cs1 -142.81(17) . . . .
O3 U1 O1 Cs2 -106.0(2) 8_545 . . .
O3 U1 O1 Cs2 106.0(2) . . . 5
O3 U1 O1 Cs2 31.6(2) 8_545 . . 5
O3 U1 O1 Cs2 -31.6(2) . . . .
O3 U1 O2 Cs1 -142.8(14) 8_545 . . 2_666
O3 U1 O2 Cs1 142.8(14) . . . 2_666
O3 Se1 O3 U1 96.6(5) 6_665 . . .
O3 Se1 O3 Cs1 -36.9(4) 6_665 . . 2_665
O3 Se1 O3 Cs2 -134.7(2) 6_665 . . .
O3 Se1 O5 Cs1 121.2(3) . . . 1_565
O3 Se1 O5 Cs1 -121.2(3) 6_665 . . 1_565
O3 Se1 O5 Cs2 -11.6(4) 6_665 . . 5_565
O3 Se1 O5 Cs2 -129.2(3) . . . 5_565
O3 Se1 O5 Cs2 129.2(3) 6_665 . . .
O3 Se1 O5 Cs2 11.6(4) . . . .
O3 Se1 O6 U1 123.8(3) 6_665 . . 4_656
O3 Se1 O6 U1 -123.8(3) . . . 4_656
O4 U1 O1 Cs1 -70.64(17) . . . .
O4 U1 O1 Cs1 70.64(17) 8_545 . . .
O4 U1 O1 Cs2 40.5(2) . . . .
O4 U1 O1 Cs2 -40.5(2) 8_545 . . 5
O4 U1 O1 Cs2 -178.2(3) 8_545 . . .
O4 U1 O1 Cs2 178.2(3) . . . 5
O4 U1 O2 Cs1 70.7(14) . . . 2_666
O4 U1 O2 Cs1 -70.7(14) 8_545 . . 2_666
O4 Se2 O4 U1 -98.8(9) 2_566 . . .
O4 Se2 O4 U1 19.8(7) 4_656 . . .
O4 Se2 O4 U1 140.5(8) 3_665 . . .
O4 Se2 O4 Cs2 120.68(15) 2_566 . . .
O4 Se2 O4 Cs2 -120.68(15) 4_656 . . .
O4 Se2 O4 Cs2 0.000(1) 3_665 . . .
O5 Se1 O3 U1 -141.8(5) . . . .
O5 Se1 O3 Cs1 84.7(4) . . . 2_665
O5 Se1 O3 Cs2 -13.1(5) . . . .
O5 Se1 O6 U1 0.000(2) . . . 4_656
O6 U1 O1 Cs1 0.000(1) 2_566 . . .
O6 U1 O1 Cs2 111.17(18) 2_566 . . .
O6 U1 O1 Cs2 -111.17(18) 2_566 . . 5
O6 U1 O2 Cs1 0.000(3) 2_566 . . 2_666
O6 Se1 O3 U1 -17.2(6) . . . .
O6 Se1 O3 Cs1 -150.7(3) . . . 2_665
O6 Se1 O3 Cs2 111.5(3) . . . .
O6 Se1 O5 Cs1 0.000(4) . . . 1_565
O6 Se1 O5 Cs2 109.62(19) . . . 5_565
O6 Se1 O5 Cs2 -109.62(19) . . . .
Cs1 U1 O1 Cs1 180.000(1) 2_665 . . .
Cs1 U1 O1 Cs2 111.17(18) . . . .
Cs1 U1 O1 Cs2 68.83(18) 2_665 . . 5
Cs1 U1 O1 Cs2 -68.83(18) 2_665 . . .
Cs1 U1 O1 Cs2 -111.17(18) . . . 5
Cs1 U1 O2 Cs1 180.000(2) 2_665 . . 2_666
Cs1 U1 O2 Cs1 0.000(3) . . . 2_666
Cs1 Se1 O3 U1 133.5(6) 2_665 . . .
Cs1 Se1 O3 Cs2 -97.8(2) 2_665 . . .
Cs1 Se1 O5 Cs1 180.000(2) 2_665 . . 1_565
Cs1 Se1 O5 Cs2 70.38(19) 2_665 . . .
Cs1 Se1 O5 Cs2 -70.38(19) 2_665 . . 5_565
Cs1 Se1 O6 U1 180.000(1) 2_665 . . 4_656
Cs2 U1 O1 Cs1 111.17(18) 5 . . .
Cs2 U1 O1 Cs1 -111.17(18) . . . .
Cs2 U1 O1 Cs2 -137.7(4) 5 . . .
Cs2 U1 O1 Cs2 137.7(4) . . . 5
Cs2 U1 O2 Cs1 111.4(13) . . . 2_666
Cs2 U1 O2 Cs1 -111.4(13) 5 . . 2_666
Cs2 Se1 O3 U1 -128.7(6) . . . .
Cs2 Se1 O3 U1 146.9(3) 5_565 . . .
Cs2 Se1 O3 Cs1 97.8(2) . . . 2_665
Cs2 Se1 O3 Cs1 13.4(4) 5_565 . . 2_665
Cs2 Se1 O3 Cs2 -84.4(4) 5_565 . . .
Cs2 Se1 O5 Cs1 -109.6(2) 5_565 . . 1_565
Cs2 Se1 O5 Cs1 109.6(2) . . . 1_565
Cs2 Se1 O5 Cs2 -140.8(4) . . . 5_565
Cs2 Se1 O5 Cs2 140.8(4) 5_565 . . .
Cs2 Se1 O6 U1 -69.01(17) . . . 4_656
Cs2 Se1 O6 U1 69.01(16) 5_565 . . 4_656
Cs2 Se2 O4 U1 -39.5(8) 1_556 . . .
Cs2 Se2 O4 U1 140.5(8) . . . .
Cs2 Se2 O4 Cs2 180.000(0) 1_556 . . .
